data_2213134
loop_
_publ_author_name
'Yusof, M. Sukeri M.'
'Ramlee, Nurul Ain M.'
'Kadir, Maisara A.'
'Yamin, Bohari M.'

_publ_section_title
;
 <i>N</i>-(2-Chloro-4-nitrophenyl)-<i>N</i>'-octanoylthiourea
;
_journal_coeditor_code BI2174
_journal_issue 5
_journal_name_full 'Acta Crystallographica Section E'
_journal_page_first o2552
_journal_page_last o2553
_journal_paper_doi 10.1107/S1600536807017266
_journal_volume 63
_journal_year 2007
_chemical_formula_iupac 'C15 H20 Cl N3 O3 S'
_chemical_formula_moiety 'C15 H20 Cl N3 O3 S'
_chemical_formula_sum 'C15 H20 Cl N3 O3 S'
_chemical_formula_weight 357.85
_chemical_name_systematic
;
<i>N</i>-(2-Chloro-4-nitrophenyl)-<i>N</i>'-octanoylthiourea
;
_space_group_IT_number 14
_symmetry_cell_setting monoclinic
_symmetry_space_group_name_Hall '-P 2ybc'
_symmetry_space_group_name_H-M 'P 1 21/c 1'
_atom_sites_solution_hydrogens geom
_atom_sites_solution_primary direct
_atom_sites_solution_secondary difmap
_audit_creation_method SHELXL-97
_cell_angle_alpha 90.00
_cell_angle_beta 111.960(5)
_cell_angle_gamma 90.00
_cell_formula_units_Z 4
_cell_length_a 12.737(4)
_cell_length_b 9.355(3)
_cell_length_c 15.992(5)
_cell_measurement_reflns_used 769
_cell_measurement_temperature 298(2)
_cell_measurement_theta_max 25.0
_cell_measurement_theta_min 1.7
_cell_volume 1767.3(10)
_computing_cell_refinement 'SAINT (Bruker, 2000)'
_computing_data_collection 'SMART (Bruker, 2000)'
_computing_data_reduction SAINT
_computing_molecular_graphics 'SHELXTL (Bruker, 1997)'
_computing_publication_material
;
SHELXTL, PARST (Nardelli, 1995) and PLATON (Spek, 2003)
;
_computing_structure_refinement 'SHELXL97 (Sheldrick, 1997)'
_computing_structure_solution 'SHELXS97 (Sheldrick, 1997)'
_diffrn_ambient_temperature 298(2)
_diffrn_measured_fraction_theta_full 0.999
_diffrn_measured_fraction_theta_max 0.999
_diffrn_measurement_device_type 'Bruker SMART APEX CCD'
_diffrn_measurement_method \w
_diffrn_radiation_monochromator graphite
_diffrn_radiation_source 'fine-focus sealed tube'
_diffrn_radiation_type MoK\a
_diffrn_radiation_wavelength 0.71073
_diffrn_reflns_av_R_equivalents 0.0274
_diffrn_reflns_av_sigmaI/netI 0.0323
_diffrn_reflns_limit_h_max 15
_diffrn_reflns_limit_h_min -15
_diffrn_reflns_limit_k_max 11
_diffrn_reflns_limit_k_min -10
_diffrn_reflns_limit_l_max 11
_diffrn_reflns_limit_l_min -19
_diffrn_reflns_number 8878
_diffrn_reflns_theta_full 24.99
_diffrn_reflns_theta_max 25.0
_diffrn_reflns_theta_min 1.7
_diffrn_standards_number 0
_exptl_absorpt_coefficient_mu 0.351
_exptl_absorpt_correction_T_max 0.9205
_exptl_absorpt_correction_T_min 0.8870
_exptl_absorpt_correction_type multi-scan
_exptl_absorpt_process_details '(SADABS; Bruker, 2000)'
_exptl_crystal_colour 'light yellow'
_exptl_crystal_density_diffrn 1.345
_exptl_crystal_density_method 'not measured'
_exptl_crystal_description block
_exptl_crystal_F_000 752
_exptl_crystal_size_max 0.35
_exptl_crystal_size_mid 0.25
_exptl_crystal_size_min 0.24
_refine_diff_density_max 0.251
_refine_diff_density_min -0.181
_refine_ls_extinction_method none
_refine_ls_goodness_of_fit_ref 1.027
_refine_ls_hydrogen_treatment constr
_refine_ls_matrix_type full
_refine_ls_number_parameters 209
_refine_ls_number_reflns 3105
_refine_ls_number_restraints 0
_refine_ls_restrained_S_all 1.027
_refine_ls_R_factor_all 0.071
_refine_ls_R_factor_gt 0.050
_refine_ls_shift/su_max 0.000
_refine_ls_shift/su_mean 0.000
_refine_ls_structure_factor_coef Fsqd
_refine_ls_weighting_details 'calc w=1/[\s^2^(Fo^2^)+(0.0574P)^2^+0.734P] where P=(Fo^2^+2Fc^2^)/3'
_refine_ls_weighting_scheme calc
_refine_ls_wR_factor_gt 0.118
_refine_ls_wR_factor_ref 0.128
_reflns_number_gt 2311
_reflns_number_total 3105
_reflns_threshold_expression I>2\s(I)
_cod_data_source_file bi2174.cif
_cod_data_source_block I
_cod_original_cell_volume 1767.3(9)
_cod_original_sg_symbol_H-M 'P 21/c'
_cod_database_code 2213134
_cod_database_fobs_code 2213134

loop_
_symmetry_equiv_pos_as_xyz
'x, y, z'
'-x, y+1/2, -z+1/2'
'-x, -y, -z'
'x, -y-1/2, z-1/2'

loop_
_atom_site_type_symbol
_atom_site_label
_atom_site_fract_x
_atom_site_fract_y
_atom_site_fract_z
_atom_site_U_iso_or_equiv
_atom_site_adp_type
_atom_site_calc_flag
_atom_site_refinement_flags
_atom_site_occupancy
Cl Cl1 0.03292(6) 0.82372(8) 0.47124(5) 0.0695(3) Uani d . 1
S S1 0.41157(6) 0.50745(11) 0.59437(5) 0.0761(3) Uani d . 1
O O1 0.17878(18) 0.7184(3) 0.33722(14) 0.0809(7) Uani d . 1
O O2 0.0189(2) 0.4862(3) 0.80031(15) 0.0818(7) Uani d . 1
O O3 -0.1008(2) 0.6423(3) 0.72201(17) 0.0920(8) Uani d . 1
N N1 0.33867(18) 0.6066(3) 0.42887(15) 0.0590(6) Uani d . 1
H H1D 0.4047 0.5801 0.4321 0.071 Uiso calc R 1
N N2 0.20585(17) 0.6070(2) 0.49345(14) 0.0522(5) Uani d . 1
H H2A 0.1648 0.6427 0.4421 0.063 Uiso calc R 1
N N3 -0.0185(2) 0.5660(3) 0.73610(19) 0.0641(6) Uani d . 1
C C1 0.3621(4) 0.3423(5) -0.1337(3) 0.1170(15) Uani d . 1
H H1A 0.3627 0.4377 -0.1556 0.176 Uiso calc R 1
H H1B 0.3200 0.2810 -0.1830 0.176 Uiso calc R 1
H H1C 0.4384 0.3079 -0.1063 0.176 Uiso calc R 1
C C2 0.3079(4) 0.3429(5) -0.0655(3) 0.1158(14) Uani d . 1
H H2B 0.2284 0.3659 -0.0961 0.139 Uiso calc R 1
H H2C 0.3123 0.2469 -0.0414 0.139 Uiso calc R 1
C C3 0.3555(3) 0.4399(5) 0.0085(3) 0.1019(13) Uani d . 1
H H3A 0.3470 0.5363 -0.0156 0.122 Uiso calc R 1
H H3B 0.4360 0.4207 0.0365 0.122 Uiso calc R 1
C C4 0.3061(3) 0.4361(4) 0.0817(2) 0.0904(11) Uani d . 1
H H4A 0.2242 0.4382 0.0533 0.108 Uiso calc R 1
H H4B 0.3273 0.3465 0.1142 0.108 Uiso calc R 1
C C5 0.3438(3) 0.5564(4) 0.1477(2) 0.0765(9) Uani d . 1
H H5A 0.3245 0.6460 0.1149 0.092 Uiso calc R 1
H H5B 0.4255 0.5528 0.1771 0.092 Uiso calc R 1
C C6 0.2933(3) 0.5560(4) 0.2187(2) 0.0752(9) Uani d . 1
H H6A 0.3174 0.4700 0.2548 0.090 Uiso calc R 1
H H6B 0.2115 0.5528 0.1896 0.090 Uiso calc R 1
C C7 0.3265(3) 0.6858(3) 0.2809(2) 0.0681(8) Uani d . 1
H H7A 0.4082 0.6903 0.3105 0.082 Uiso calc R 1
H H7B 0.3009 0.7724 0.2458 0.082 Uiso calc R 1
C C8 0.2737(3) 0.6751(3) 0.3503(2) 0.0623(7) Uani d . 1
C C9 0.3125(2) 0.5743(3) 0.50373(18) 0.0529(7) Uani d . 1
C C10 0.1519(2) 0.5907(3) 0.55526(17) 0.0476(6) Uani d . 1
C C11 0.1734(2) 0.4797(3) 0.61655(19) 0.0596(7) Uani d . 1
H H11 0.2266 0.4105 0.6183 0.072 Uiso calc R 1
C C12 0.1167(2) 0.4704(3) 0.67537(19) 0.0582(7) Uani d . 1
H H12 0.1320 0.3962 0.7169 0.070 Uiso calc R 1
C C13 0.0382(2) 0.5720(3) 0.67117(17) 0.0506(6) Uani d . 1
C C14 0.0110(2) 0.6800(3) 0.60930(19) 0.0540(7) Uani d . 1
H H14 -0.0445 0.7463 0.6066 0.065 Uiso calc R 1
C C15 0.0676(2) 0.6890(3) 0.55083(17) 0.0478(6) Uani d . 1

loop_
_atom_site_aniso_label
_atom_site_aniso_U_11
_atom_site_aniso_U_22
_atom_site_aniso_U_33
_atom_site_aniso_U_12
_atom_site_aniso_U_13
_atom_site_aniso_U_23
Cl1 0.0729(5) 0.0646(5) 0.0807(5) 0.0196(4) 0.0399(4) 0.0172(4)
S1 0.0527(4) 0.1179(7) 0.0587(5) 0.0203(4) 0.0218(4) 0.0162(5)
O1 0.0697(14) 0.1125(18) 0.0669(13) 0.0387(13) 0.0330(11) 0.0272(12)
O2 0.0980(17) 0.0887(16) 0.0730(15) 0.0034(13) 0.0486(14) 0.0122(13)
O3 0.0889(17) 0.0973(17) 0.118(2) 0.0210(14) 0.0719(16) 0.0166(15)
N1 0.0484(13) 0.0774(16) 0.0566(14) 0.0162(11) 0.0257(11) 0.0070(12)
N2 0.0471(12) 0.0634(14) 0.0482(12) 0.0107(10) 0.0201(10) 0.0025(11)
N3 0.0675(16) 0.0647(15) 0.0722(17) -0.0070(13) 0.0401(14) -0.0070(14)
C1 0.092(3) 0.163(4) 0.096(3) -0.007(3) 0.036(2) -0.035(3)
C2 0.111(3) 0.128(4) 0.108(3) -0.012(3) 0.041(3) -0.018(3)
C3 0.092(3) 0.121(3) 0.105(3) -0.021(2) 0.050(2) -0.033(3)
C4 0.087(2) 0.098(3) 0.094(3) -0.002(2) 0.043(2) -0.011(2)
C5 0.078(2) 0.086(2) 0.079(2) 0.0042(18) 0.0451(19) 0.0063(19)
C6 0.073(2) 0.091(2) 0.074(2) 0.0031(17) 0.0409(18) 0.0102(19)
C7 0.0673(19) 0.078(2) 0.0688(19) 0.0157(16) 0.0366(16) 0.0189(17)
C8 0.0614(18) 0.0702(19) 0.0588(18) 0.0118(15) 0.0263(15) 0.0077(15)
C9 0.0518(15) 0.0573(16) 0.0517(16) 0.0039(12) 0.0219(13) -0.0041(13)
C10 0.0444(13) 0.0509(15) 0.0483(15) -0.0005(12) 0.0182(12) -0.0065(12)
C11 0.0580(17) 0.0585(17) 0.0678(18) 0.0115(13) 0.0298(15) 0.0036(15)
C12 0.0618(17) 0.0582(17) 0.0560(16) 0.0019(14) 0.0234(14) 0.0036(14)
C13 0.0486(14) 0.0545(16) 0.0540(16) -0.0041(12) 0.0254(13) -0.0063(13)
C14 0.0484(15) 0.0519(16) 0.0653(17) 0.0031(12) 0.0253(14) -0.0066(14)
C15 0.0439(13) 0.0473(14) 0.0516(15) -0.0009(11) 0.0171(12) -0.0051(12)

loop_
_atom_type_symbol
_atom_type_description
_atom_type_scat_dispersion_real
_atom_type_scat_dispersion_imag
_atom_type_scat_source
C C 0.0033 0.0016 'International Tables Vol C Tables 4.2.6.8 and 6.1.1.4'
H H 0.0000 0.0000 'International Tables Vol C Tables 4.2.6.8 and 6.1.1.4'
N N 0.0061 0.0033 'International Tables Vol C Tables 4.2.6.8 and 6.1.1.4'
O O 0.0106 0.0060 'International Tables Vol C Tables 4.2.6.8 and 6.1.1.4'
S S 0.1246 0.1234 'International Tables Vol C Tables 4.2.6.8 and 6.1.1.4'
Cl Cl 0.1484 0.1585 'International Tables Vol C Tables 4.2.6.8 and 6.1.1.4'

loop_
_geom_angle_atom_site_label_1
_geom_angle_atom_site_label_2
_geom_angle_atom_site_label_3
_geom_angle
C8 N1 C9 129.1(2)
C8 N1 H1D 115.4
C9 N1 H1D 115.4
C9 N2 C10 128.9(2)
C9 N2 H2A 115.6
C10 N2 H2A 115.6
O2 N3 O3 123.7(3)
O2 N3 C13 118.7(3)
O3 N3 C13 117.6(3)
C2 C1 H1A 109.5
C2 C1 H1B 109.5
H1A C1 H1B 109.5
C2 C1 H1C 109.5
H1A C1 H1C 109.5
H1B C1 H1C 109.5
C3 C2 C1 115.9(4)
C3 C2 H2B 108.3
C1 C2 H2B 108.3
C3 C2 H2C 108.3
C1 C2 H2C 108.3
H2B C2 H2C 107.4
C2 C3 C4 116.8(4)
C2 C3 H3A 108.1
C4 C3 H3A 108.1
C2 C3 H3B 108.1
C4 C3 H3B 108.1
H3A C3 H3B 107.3
C5 C4 C3 114.2(3)
C5 C4 H4A 108.7
C3 C4 H4A 108.7
C5 C4 H4B 108.7
C3 C4 H4B 108.7
H4A C4 H4B 107.6
C4 C5 C6 114.7(3)
C4 C5 H5A 108.6
C6 C5 H5A 108.6
C4 C5 H5B 108.6
C6 C5 H5B 108.6
H5A C5 H5B 107.6
C5 C6 C7 113.5(3)
C5 C6 H6A 108.9
C7 C6 H6A 108.9
C5 C6 H6B 108.9
C7 C6 H6B 108.9
H6A C6 H6B 107.7
C8 C7 C6 109.7(3)
C8 C7 H7A 109.7
C6 C7 H7A 109.7
C8 C7 H7B 109.7
C6 C7 H7B 109.7
H7A C7 H7B 108.2
O1 C8 N1 122.1(3)
O1 C8 C7 122.7(3)
N1 C8 C7 115.1(2)
N2 C9 N1 113.8(2)
N2 C9 S1 127.0(2)
N1 C9 S1 119.23(19)
C11 C10 C15 118.4(2)
C11 C10 N2 124.0(2)
C15 C10 N2 117.5(2)
C10 C11 C12 120.9(3)
C10 C11 H11 119.6
C12 C11 H11 119.6
C13 C12 C11 118.8(3)
C13 C12 H12 120.6
C11 C12 H12 120.6
C12 C13 C14 122.3(2)
C12 C13 N3 118.9(3)
C14 C13 N3 118.8(2)
C13 C14 C15 118.8(2)
C13 C14 H14 120.6
C15 C14 H14 120.6
C14 C15 C10 120.8(2)
C14 C15 Cl1 119.3(2)
C10 C15 Cl1 119.9(2)

loop_
_geom_bond_atom_site_label_1
_geom_bond_atom_site_label_2
_geom_bond_distance
Cl1 C15 1.727(3)
S1 C9 1.648(3)
O1 C8 1.217(3)
O2 N3 1.214(3)
O3 N3 1.218(3)
N1 C8 1.377(4)
N1 C9 1.391(3)
N1 H1D 0.860
N2 C9 1.341(3)
N2 C10 1.407(3)
N2 H2A 0.860
N3 C13 1.470(3)
C1 C2 1.492(6)
C1 H1A 0.960
C1 H1B 0.960
C1 H1C 0.960
C2 C3 1.434(5)
C2 H2B 0.970
C2 H2C 0.970
C3 C4 1.523(5)
C3 H3A 0.970
C3 H3B 0.970
C4 C5 1.494(5)
C4 H4A 0.970
C4 H4B 0.970
C5 C6 1.500(4)
C5 H5A 0.970
C5 H5B 0.970
C6 C7 1.525(4)
C6 H6A 0.970
C6 H6B 0.970
C7 C8 1.501(4)
C7 H7A 0.970
C7 H7B 0.970
C10 C11 1.383(4)
C10 C15 1.395(3)
C11 C12 1.386(4)
C11 H11 0.930
C12 C13 1.364(4)
C12 H12 0.930
C13 C14 1.365(4)
C14 C15 1.380(3)
C14 H14 0.930

loop_
_geom_hbond_atom_site_label_D
_geom_hbond_atom_site_label_H
_geom_hbond_atom_site_label_A
_geom_hbond_site_symmetry_A
_geom_hbond_distance_DH
_geom_hbond_distance_HA
_geom_hbond_distance_DA
_geom_hbond_angle_DHA
_geom_hbond_publ_flag
N2 H2A O1 1_555 0.86 1.89 2.608(3) 140 yes
N1 H1D S1 3_666 0.86 2.66 3.504(3) 168 yes

loop_
_geom_torsion_atom_site_label_1
_geom_torsion_atom_site_label_2
_geom_torsion_atom_site_label_3
_geom_torsion_atom_site_label_4
_geom_torsion
C1 C2 C3 C4 -176.5(4)
C2 C3 C4 C5 -169.4(4)
C3 C4 C5 C6 178.5(3)
C4 C5 C6 C7 -175.8(3)
C5 C6 C7 C8 -179.2(3)
C9 N1 C8 O1 0.2(5)
C9 N1 C8 C7 -177.0(3)
C6 C7 C8 O1 -86.8(4)
C6 C7 C8 N1 90.4(3)
C10 N2 C9 N1 -179.0(2)
C10 N2 C9 S1 -1.2(4)
C8 N1 C9 N2 5.0(4)
C8 N1 C9 S1 -173.0(2)
C9 N2 C10 C11 -34.4(4)
C9 N2 C10 C15 148.9(3)
C15 C10 C11 C12 -3.3(4)
N2 C10 C11 C12 -179.9(2)
C10 C11 C12 C13 0.7(4)
C11 C12 C13 C14 2.0(4)
C11 C12 C13 N3 -177.3(2)
O2 N3 C13 C12 11.9(4)
O3 N3 C13 C12 -168.1(3)
O2 N3 C13 C14 -167.4(3)
O3 N3 C13 C14 12.6(4)
C12 C13 C14 C15 -2.0(4)
N3 C13 C14 C15 177.3(2)
C13 C14 C15 C10 -0.7(4)
C13 C14 C15 Cl1 179.2(2)
C11 C10 C15 C14 3.3(4)
N2 C10 C15 C14 -179.9(2)
C11 C10 C15 Cl1 -176.6(2)
N2 C10 C15 Cl1 0.2(3)

loop_
_cod_related_entry_id
_cod_related_entry_database
_cod_related_entry_code
1 ChemSpider 4140427
